data_4519108
loop_
_publ_author_name
'Mandal, Tirtha'
'Karmakar, Shilpi'
'Kapat, Ajoy'
'Dash, Jyotirmayee'

_publ_section_title
;
 Studies Directed towards the Synthesis of the Acridone Family of Natural
 Products: Total Synthesis of Acronycines and Atalaphyllidines.
;
_journal_issue 41
_journal_name_full 'ACS omega'
_journal_page_first 27062
_journal_page_last 27069
_journal_paper_doi 10.1021/acsomega.1c03629
_journal_volume 6
_journal_year 2021
_chemical_formula_moiety 'C19 H17 N O4'
_chemical_formula_sum 'C19 H17 N O4'
_chemical_formula_weight 323.33
_space_group_crystal_system monoclinic
_space_group_IT_number 15
_space_group_name_Hall '-C 2yc'
_space_group_name_H-M_alt 'C 1 2/c 1'
_atom_sites_solution_hydrogens geom
_atom_sites_solution_primary dual
_audit_creation_date 2020-03-04
_audit_creation_method
;
Olex2 1.2
(compiled 2018.05.29 svn.r3508 for OlexSys, GUI svn.r5506)
;
_cell_angle_alpha 90
_cell_angle_beta 118.225(2)
_cell_angle_gamma 90
_cell_formula_units_Z 8
_cell_length_a 21.358(3)
_cell_length_b 7.2946(11)
_cell_length_c 22.017(3)
_cell_measurement_reflns_used 3864
_cell_measurement_temperature 293(2)
_cell_measurement_theta_max 31.66
_cell_measurement_theta_min 2.19
_cell_volume 3022.3(7)
_computing_cell_refinement 'SAINT V8.18C (?, 2016)'
_computing_data_reduction 'SAINT V8.18C (?, 2016)'
_computing_molecular_graphics 'Olex2 (Dolomanov et al., 2009)'
_computing_publication_material 'Olex2 (Dolomanov et al., 2009)'
_computing_structure_refinement 'ShelXL (Sheldrick, 2015)'
_computing_structure_solution 'ShelXT (Sheldrick, 2015)'
_diffrn_ambient_temperature 293.15
_diffrn_measured_fraction_theta_full 0.999
_diffrn_measured_fraction_theta_max 0.746
_diffrn_measurement_device_type 'Bruker APEX-II CCD'
_diffrn_measurement_method '\f and \w scans'
_diffrn_radiation_monochromator graphite
_diffrn_radiation_type MoK\a
_diffrn_radiation_wavelength 0.71073
_diffrn_reflns_av_R_equivalents 0.0301
_diffrn_reflns_av_unetI/netI 0.0329
_diffrn_reflns_Laue_measured_fraction_full 0.999
_diffrn_reflns_Laue_measured_fraction_max 0.746
_diffrn_reflns_limit_h_max 30
_diffrn_reflns_limit_h_min -25
_diffrn_reflns_limit_k_max 9
_diffrn_reflns_limit_k_min -9
_diffrn_reflns_limit_l_max 31
_diffrn_reflns_limit_l_min -29
_diffrn_reflns_number 15040
_diffrn_reflns_point_group_measured_fraction_full 0.999
_diffrn_reflns_point_group_measured_fraction_max 0.746
_diffrn_reflns_theta_full 25.242
_diffrn_reflns_theta_max 32.158
_diffrn_reflns_theta_min 2.100
_diffrn_standards_number 0
_exptl_absorpt_coefficient_mu 0.100
_exptl_absorpt_correction_T_max 0.7463
_exptl_absorpt_correction_T_min 0.6719
_exptl_absorpt_correction_type multi-scan
_exptl_absorpt_process_details
;
SADABS-2008/1 (Bruker,2008) was used for absorption correction.
wR2(int) was 0.0939 before and 0.0461 after correction.
The Ratio of minimum to maximum transmission is 0.9003.
The \l/2 correction factor is 0.0015.
;
_exptl_crystal_colour colourless
_exptl_crystal_density_diffrn 1.421
_exptl_crystal_description block
_exptl_crystal_F_000 1360
_refine_diff_density_max 0.388
_refine_diff_density_min -0.238
_refine_diff_density_rms 0.051
_refine_ls_extinction_method none
_refine_ls_goodness_of_fit_ref 1.034
_refine_ls_hydrogen_treatment constr
_refine_ls_matrix_type full
_refine_ls_number_parameters 221
_refine_ls_number_reflns 3955
_refine_ls_number_restraints 0
_refine_ls_restrained_S_all 1.034
_refine_ls_R_factor_all 0.0651
_refine_ls_R_factor_gt 0.0440
_refine_ls_shift/su_max 0.001
_refine_ls_shift/su_mean 0.000
_refine_ls_structure_factor_coef Fsqd
_refine_ls_weighting_details 'w=1/[\s^2^(Fo^2^)+(0.0609P)^2^+1.4232P] where P=(Fo^2^+2Fc^2^)/3'
_refine_ls_weighting_scheme calc
_refine_ls_wR_factor_gt 0.1106
_refine_ls_wR_factor_ref 0.1222
_reflns_Friedel_coverage 0.000
_reflns_number_gt 2926
_reflns_number_total 3955
_reflns_threshold_expression 'I > 2\s(I)'
_cod_data_source_file ao1c03629_si_002.cif
_cod_data_source_block test7675
_cod_original_cell_volume 3022.4(8)
_cod_database_code 4519108
_shelx_shelxl_version_number 2018/3
_shelx_space_group_comment
;
The symmetry employed for this shelxl refinement is uniquely defined
by the following loop, which should always be used as a source of
symmetry information in preference to the above space-group names.
They are only intended as comments.
;
_olex2_refinement_description
;
1. Fixed Uiso
 At 1.2 times of:
  All C(H) groups, All N(H) groups
 At 1.5 times of:
  All C(H,H,H) groups, All O(H) groups
2.a Aromatic/amide H refined with riding coordinates:
 N005(H005), C00F(H00F), C00G(H00G), C00H(H00H), C00I(H00I), C00K(H00K),
 C00L(H00L)
2.b Idealised Me refined as rotating group:
 C00M(H00A,H00B,H00C), C00N(H00D,H00E,H00J), C00O(H00M,H00N,H00O)
2.c Idealised tetrahedral OH refined as rotating group:
 O003(H003)
;
_olex2_submission_special_instructions 'No special instructions were received'

loop_
_space_group_symop_operation_xyz
'x, y, z'
'-x, y, -z+1/2'
'x+1/2, y+1/2, z'
'-x+1/2, y+1/2, -z+1/2'
'-x, -y, -z'
'x, -y, z-1/2'
'-x+1/2, -y+1/2, -z'
'x+1/2, -y+1/2, z-1/2'

loop_
_atom_site_label
_atom_site_type_symbol
_atom_site_fract_x
_atom_site_fract_y
_atom_site_fract_z
_atom_site_U_iso_or_equiv
_atom_site_adp_type
_atom_site_occupancy
_atom_site_site_symmetry_order
_atom_site_calc_flag
_atom_site_refinement_flags_posn
_atom_site_refinement_flags_adp
_atom_site_refinement_flags_occupancy
_atom_site_disorder_assembly
_atom_site_disorder_group
O001 O 0.42868(5) 0.38838(14) 0.51726(5) 0.0227(2) Uani 1 1 d . . . . .
O002 O 0.10225(5) 0.74431(13) 0.25525(5) 0.0213(2) Uani 1 1 d . . . . .
O003 O 0.07231(5) 0.62998(15) 0.44986(5) 0.0254(2) Uani 1 1 d . . . . .
H003 H 0.095595 0.598366 0.490226 0.038 Uiso 1 1 calc GR . . . .
O004 O 0.17529(5) 0.50146(15) 0.55750(5) 0.0261(2) Uani 1 1 d . . . . .
N005 N 0.29743(5) 0.50617(15) 0.46034(5) 0.0168(2) Uani 1 1 d . . . . .
H005 H 0.323397 0.506030 0.440109 0.020 Uiso 1 1 calc R . . . .
C006 C 0.22863(6) 0.56738(17) 0.42450(6) 0.0157(3) Uani 1 1 d . . . . .
C007 C 0.13110(7) 0.68176(17) 0.32121(6) 0.0174(3) Uani 1 1 d . . . . .
C008 C 0.28717(7) 0.44319(18) 0.56283(7) 0.0180(3) Uani 1 1 d . . . . .
C009 C 0.11407(7) 0.62744(18) 0.41915(7) 0.0184(3) Uani 1 1 d . . . . .
C00A C 0.32639(7) 0.44533(17) 0.52702(6) 0.0165(3) Uani 1 1 d . . . . .
C00B C 0.20265(6) 0.63114(17) 0.35655(6) 0.0166(3) Uani 1 1 d . . . . .
C00C C 0.39766(7) 0.38213(18) 0.55894(7) 0.0182(3) Uani 1 1 d . . . . .
C00D C 0.18580(6) 0.56537(17) 0.45744(6) 0.0167(3) Uani 1 1 d . . . . .
C00E C 0.21326(7) 0.50352(18) 0.52755(7) 0.0189(3) Uani 1 1 d . . . . .
C00F C 0.24636(7) 0.66652(18) 0.32356(7) 0.0193(3) Uani 1 1 d . . . . .
H00F H 0.295623 0.664074 0.349361 0.023 Uiso 1 1 calc R . . . .
C00G C 0.08683(7) 0.68209(18) 0.35163(7) 0.0199(3) Uani 1 1 d . . . . .
H00G H 0.039649 0.718666 0.326668 0.024 Uiso 1 1 calc R . . . .
C00H C 0.31998(7) 0.38317(19) 0.63180(7) 0.0230(3) Uani 1 1 d . . . . .
H00H H 0.294713 0.382731 0.656507 0.028 Uiso 1 1 calc R . . . .
C00I C 0.42831(7) 0.32280(19) 0.62603(7) 0.0228(3) Uani 1 1 d . . . . .
H00I H 0.474979 0.280866 0.647385 0.027 Uiso 1 1 calc R . . . .
C00J C 0.13636(7) 0.6907(2) 0.21369(7) 0.0213(3) Uani 1 1 d . . . . .
C00K C 0.21590(7) 0.7024(2) 0.25645(7) 0.0222(3) Uani 1 1 d . . . . .
H00K H 0.243664 0.734706 0.235922 0.027 Uiso 1 1 calc R . . . .
C00L C 0.38932(8) 0.3253(2) 0.66245(7) 0.0255(3) Uani 1 1 d . . . . .
H00L H 0.410865 0.287142 0.708179 0.031 Uiso 1 1 calc R . . . .
C00M C 0.49500(7) 0.2947(2) 0.54011(7) 0.0238(3) Uani 1 1 d . . . . .
H00A H 0.509198 0.300514 0.504785 0.036 Uiso 1 1 calc GR . . . .
H00B H 0.489690 0.168902 0.549598 0.036 Uiso 1 1 calc GR . . . .
H00C H 0.530562 0.352070 0.581255 0.036 Uiso 1 1 calc GR . . . .
C00N C 0.11295(8) 0.4965(2) 0.18772(8) 0.0293(3) Uani 1 1 d . . . . .
H00D H 0.129657 0.414003 0.226203 0.044 Uiso 1 1 calc GR . . . .
H00E H 0.132396 0.461394 0.158048 0.044 Uiso 1 1 calc GR . . . .
H00J H 0.062019 0.491618 0.162517 0.044 Uiso 1 1 calc GR . . . .
C00O C 0.10794(8) 0.8270(2) 0.15479(8) 0.0347(4) Uani 1 1 d . . . . .
H00M H 0.056954 0.822622 0.131264 0.052 Uiso 1 1 calc GR . . . .
H00N H 0.125492 0.796571 0.123167 0.052 Uiso 1 1 calc GR . . . .
H00O H 0.123354 0.948164 0.172624 0.052 Uiso 1 1 calc GR . . . .

loop_
_atom_site_aniso_label
_atom_site_aniso_U_11
_atom_site_aniso_U_22
_atom_site_aniso_U_33
_atom_site_aniso_U_23
_atom_site_aniso_U_13
_atom_site_aniso_U_12
O001 0.0198(5) 0.0284(5) 0.0214(5) 0.0063(4) 0.0110(4) 0.0073(4)
O002 0.0180(4) 0.0260(5) 0.0176(5) 0.0023(4) 0.0064(4) 0.0031(4)
O003 0.0205(5) 0.0347(6) 0.0269(5) -0.0026(4) 0.0160(4) -0.0003(4)
O004 0.0254(5) 0.0356(6) 0.0238(5) -0.0015(4) 0.0170(4) -0.0031(4)
N005 0.0159(5) 0.0215(6) 0.0150(5) 0.0019(4) 0.0089(4) 0.0019(4)
C006 0.0164(6) 0.0135(6) 0.0170(6) -0.0027(5) 0.0076(5) -0.0016(5)
C007 0.0169(6) 0.0156(6) 0.0170(6) -0.0017(5) 0.0059(5) -0.0008(5)
C008 0.0219(6) 0.0151(6) 0.0176(6) -0.0010(5) 0.0100(5) -0.0023(5)
C009 0.0177(6) 0.0170(6) 0.0242(7) -0.0058(5) 0.0130(5) -0.0030(5)
C00A 0.0193(6) 0.0140(6) 0.0150(6) -0.0002(5) 0.0071(5) -0.0012(5)
C00B 0.0162(6) 0.0170(6) 0.0168(6) -0.0009(5) 0.0078(5) -0.0006(5)
C00C 0.0199(6) 0.0163(6) 0.0185(6) -0.0006(5) 0.0091(5) -0.0003(5)
C00D 0.0170(6) 0.0152(6) 0.0192(6) -0.0029(5) 0.0095(5) -0.0021(5)
C00E 0.0224(6) 0.0170(6) 0.0205(6) -0.0047(5) 0.0128(5) -0.0052(5)
C00F 0.0151(6) 0.0220(7) 0.0201(6) 0.0004(5) 0.0079(5) 0.0004(5)
C00G 0.0143(6) 0.0193(7) 0.0243(7) -0.0027(5) 0.0076(5) 0.0006(5)
C00H 0.0291(7) 0.0227(7) 0.0204(6) -0.0006(5) 0.0143(6) -0.0035(6)
C00I 0.0225(6) 0.0217(7) 0.0199(6) 0.0027(5) 0.0066(5) 0.0020(5)
C00J 0.0192(6) 0.0283(7) 0.0160(6) 0.0023(5) 0.0079(5) -0.0016(5)
C00K 0.0193(6) 0.0286(8) 0.0203(6) 0.0023(5) 0.0106(5) -0.0015(5)
C00L 0.0318(7) 0.0256(7) 0.0162(6) 0.0036(5) 0.0090(5) 0.0002(6)
C00M 0.0181(6) 0.0254(7) 0.0268(7) 0.0022(6) 0.0096(5) 0.0042(5)
C00N 0.0300(8) 0.0329(8) 0.0263(7) -0.0076(6) 0.0144(6) -0.0048(6)
C00O 0.0246(7) 0.0483(10) 0.0253(8) 0.0145(7) 0.0070(6) -0.0022(7)

loop_
_atom_type_symbol
_atom_type_description
_atom_type_scat_dispersion_real
_atom_type_scat_dispersion_imag
_atom_type_scat_source
C C 0.0033 0.0016 'International Tables Vol C Tables 4.2.6.8 and 6.1.1.4'
H H 0.0000 0.0000 'International Tables Vol C Tables 4.2.6.8 and 6.1.1.4'
N N 0.0061 0.0033 'International Tables Vol C Tables 4.2.6.8 and 6.1.1.4'
O O 0.0106 0.0060 'International Tables Vol C Tables 4.2.6.8 and 6.1.1.4'

loop_
_geom_angle_atom_site_label_1
_geom_angle_atom_site_label_2
_geom_angle_atom_site_label_3
_geom_angle
_geom_angle_site_symmetry_1
_geom_angle_site_symmetry_3
_geom_angle_publ_flag
C00C O001 C00M 117.54(10) . . ?
C007 O002 C00J 117.95(10) . . ?
C00A N005 C006 122.65(11) . . ?
N005 C006 C00B 119.72(11) . . ?
N005 C006 C00D 118.63(11) . . ?
C00B C006 C00D 121.65(11) . . ?
O002 C007 C00B 120.46(11) . . ?
O002 C007 C00G 116.42(11) . . ?
C00G C007 C00B 123.01(12) . . ?
C00A C008 C00E 118.90(11) . . ?
C00A C008 C00H 119.15(12) . . ?
C00H C008 C00E 121.95(12) . . ?
O003 C009 C00D 119.13(12) . . ?
O003 C009 C00G 119.71(12) . . ?
C00G C009 C00D 121.16(12) . . ?
N005 C00A C008 121.44(11) . . ?
N005 C00A C00C 118.12(11) . . ?
C008 C00A C00C 120.44(11) . . ?
C006 C00B C00F 124.58(11) . . ?
C007 C00B C006 117.21(12) . . ?
C007 C00B C00F 117.85(11) . . ?
O001 C00C C00A 113.88(11) . . ?
O001 C00C C00I 126.79(12) . . ?
C00I C00C C00A 119.33(12) . . ?
C006 C00D C009 117.93(11) . . ?
C006 C00D C00E 121.32(11) . . ?
C009 C00D C00E 120.74(12) . . ?
O004 C00E C008 121.21(12) . . ?
O004 C00E C00D 121.75(12) . . ?
C00D C00E C008 117.04(11) . . ?
C00K C00F C00B 119.93(12) . . ?
C009 C00G C007 118.88(11) . . ?
C00L C00H C008 119.81(13) . . ?
C00C C00I C00L 120.07(13) . . ?
O002 C00J C00K 109.95(10) . . ?
O002 C00J C00N 108.11(11) . . ?
O002 C00J C00O 104.05(11) . . ?
C00K C00J C00N 111.17(12) . . ?
C00K C00J C00O 112.02(12) . . ?
C00O C00J C00N 111.23(12) . . ?
C00F C00K C00J 119.89(12) . . ?
C00H C00L C00I 121.17(13) . . ?

loop_
_geom_bond_atom_site_label_1
_geom_bond_atom_site_label_2
_geom_bond_distance
_geom_bond_site_symmetry_2
_geom_bond_publ_flag
O001 C00C 1.3631(16) . ?
O001 C00M 1.4326(15) . ?
O002 C007 1.3604(15) . ?
O002 C00J 1.4670(16) . ?
O003 C009 1.3504(15) . ?
O004 C00E 1.2642(16) . ?
N005 C006 1.3728(16) . ?
N005 C00A 1.3696(16) . ?
C006 C00B 1.4060(17) . ?
C006 C00D 1.4107(17) . ?
C007 C00B 1.3973(17) . ?
C007 C00G 1.3932(18) . ?
C008 C00A 1.3958(18) . ?
C008 C00E 1.4592(19) . ?
C008 C00H 1.4080(18) . ?
C009 C00D 1.4287(18) . ?
C009 C00G 1.3744(19) . ?
C00A C00C 1.4182(18) . ?
C00B C00F 1.4517(18) . ?
C00C C00I 1.3723(18) . ?
C00D C00E 1.4402(18) . ?
C00F C00K 1.3288(18) . ?
C00H C00L 1.371(2) . ?
C00I C00L 1.403(2) . ?
C00J C00K 1.5055(18) . ?
C00J C00N 1.521(2) . ?
C00J C00O 1.5146(19) . ?
